data_7241686
loop_
_publ_author_name
'Wu, Junbiao'
'Lou, Luqi'
'Han, Yide'
'Xu, Yan'
'Zhang, Xia'
'Wang, Zhuopeng'

_publ_section_title
;
 Ionothermal synthesis of a photochromic inorganic--organic complex for
 colorimetric and portable UV index indication and UVB detection
;
_journal_issue 68
_journal_name_full 'RSC Advances'
_journal_page_first 41720
_journal_page_last 41726
_journal_paper_doi 10.1039/D0RA08300C
_journal_volume 10
_journal_year 2020
_chemical_formula_sum 'C40 H28 Ga2 N6 O20'
_chemical_formula_weight 1052.12
_space_group_crystal_system monoclinic
_space_group_IT_number 15
_space_group_name_Hall '-C 2yc'
_space_group_name_H-M_alt 'C 1 2/c 1'
_atom_sites_solution_hydrogens geom
_audit_creation_method SHELXL-2014/7
_audit_update_record
;
2019-07-31 deposited with the CCDC.	2020-10-29 downloaded from the CCDC.
;
_cell_angle_alpha 90
_cell_angle_beta 125.389(18)
_cell_angle_gamma 90
_cell_formula_units_Z 4
_cell_length_a 26.47(5)
_cell_length_b 10.667(19)
_cell_length_c 17.28(3)
_cell_measurement_reflns_used 3690
_cell_measurement_temperature 293
_cell_measurement_theta_max 27.5
_cell_measurement_theta_min 1.9
_cell_volume 3978(12)
_computing_structure_refinement 'SHELXL-2014/7 (Sheldrick, 2014)'
_diffrn_ambient_temperature 293
_diffrn_detector_area_resol_mean 13.6612
_diffrn_measured_fraction_theta_full 0.998
_diffrn_measured_fraction_theta_max 0.994
_diffrn_measurement_device_type 'Graphite Monochromator'
_diffrn_measurement_method 'profile data from \w-scans'
_diffrn_radiation_type MoK\a
_diffrn_radiation_wavelength 0.71073
_diffrn_reflns_av_R_equivalents 0.1313
_diffrn_reflns_av_unetI/netI 0.1063
_diffrn_reflns_Laue_measured_fraction_full 0.998
_diffrn_reflns_Laue_measured_fraction_max 0.994
_diffrn_reflns_limit_h_max 34
_diffrn_reflns_limit_h_min -34
_diffrn_reflns_limit_k_max 13
_diffrn_reflns_limit_k_min -13
_diffrn_reflns_limit_l_max 22
_diffrn_reflns_limit_l_min -22
_diffrn_reflns_number 17943
_diffrn_reflns_point_group_measured_fraction_full 0.998
_diffrn_reflns_point_group_measured_fraction_max 0.994
_diffrn_reflns_theta_full 25.242
_diffrn_reflns_theta_max 27.600
_diffrn_reflns_theta_min 1.888
_diffrn_source 'Sealed Tube'
_exptl_absorpt_coefficient_mu 1.453
_exptl_absorpt_correction_T_max 1.000
_exptl_absorpt_correction_T_min 0.703
_exptl_absorpt_correction_type multi-scan
_exptl_crystal_colour Colorless
_exptl_crystal_density_diffrn 1.758
_exptl_crystal_description Prism
_exptl_crystal_F_000 2128
_exptl_crystal_size_max 0.20
_exptl_crystal_size_mid 0.20
_exptl_crystal_size_min 0.20
_refine_diff_density_max 1.406
_refine_diff_density_min -1.147
_refine_diff_density_rms 0.177
_refine_ls_extinction_method none
_refine_ls_goodness_of_fit_ref 1.085
_refine_ls_hydrogen_treatment constr
_refine_ls_matrix_type full
_refine_ls_number_parameters 307
_refine_ls_number_reflns 4593
_refine_ls_number_restraints 0
_refine_ls_restrained_S_all 1.085
_refine_ls_R_factor_all 0.1349
_refine_ls_R_factor_gt 0.0890
_refine_ls_shift/su_max 0.000
_refine_ls_shift/su_mean 0.000
_refine_ls_structure_factor_coef Fsqd
_refine_ls_weighting_details 'w=1/[\s^2^(Fo^2^)+(0.1151P)^2^+7.0278P] where P=(Fo^2^+2Fc^2^)/3'
_refine_ls_weighting_scheme calc
_refine_ls_wR_factor_gt 0.2226
_refine_ls_wR_factor_ref 0.2599
_reflns_Friedel_coverage 0.000
_reflns_number_gt 2837
_reflns_number_total 4593
_reflns_threshold_expression 'I > 2\s(I)'
_cod_data_source_file d0ra08300c2.cif
_cod_data_source_block Ga-DES
_cod_depositor_comments
;
The following automatic conversions were performed:

data item '_exptl_absorpt_correction_type' value 'Multi-scan' was
changed to 'multi-scan' in accordance with the
/home/data/users/saulius/crontab/automatic-downloads/current/RSC/lib/dictionaries/cif_core.dic
dictionary named 'cif_core.dic' version 2.4.2 last updated on
2011-04-26.

Automatic conversion script
Id: cif_fix_values 7556 2019-12-06 15:28:31Z antanas 
;
_cod_original_cell_volume 3976(13)
_cod_original_sg_symbol_H-M 'C 2/c'
_cod_database_code 7241686
_shelx_shelxl_version_number 2014/7
_shelx_space_group_comment
;
The symmetry employed for this shelxl refinement is uniquely defined
by the following loop, which should always be used as a source of
symmetry information in preference to the above space-group names.
They are only intended as comments.
;

loop_
_space_group_symop_operation_xyz
'x, y, z'
'-x, y, -z+1/2'
'x+1/2, y+1/2, z'
'-x+1/2, y+1/2, -z+1/2'
'-x, -y, -z'
'x, -y, z-1/2'
'-x+1/2, -y+1/2, -z'
'x+1/2, -y+1/2, z-1/2'

loop_
_atom_site_label
_atom_site_type_symbol
_atom_site_fract_x
_atom_site_fract_y
_atom_site_fract_z
_atom_site_U_iso_or_equiv
_atom_site_adp_type
_atom_site_occupancy
_atom_site_site_symmetry_order
_atom_site_calc_flag
_atom_site_refinement_flags_posn
_atom_site_refinement_flags_adp
_atom_site_refinement_flags_occupancy
_atom_site_disorder_assembly
_atom_site_disorder_group
Ga1 Ga 0.13066(3) 0.73537(7) 0.34810(5) 0.0371(3) Uani 1 1 d . . . . .
O1 O 0.0678(2) 0.6352(5) 0.3452(3) 0.0430(11) Uani 1 1 d . . . . .
O2 O 0.0911(2) 0.8348(5) 0.2316(3) 0.0440(12) Uani 1 1 d . . . . .
O3 O 0.1455(2) 0.6144(5) 0.2796(3) 0.0448(12) Uani 1 1 d . . . . .
O4 O 0.1917(2) 0.6436(4) 0.4733(3) 0.0407(11) Uani 1 1 d . . . . .
O5 O 0.2103(2) 0.8387(4) 0.3967(3) 0.0402(11) Uani 1 1 d . . . . .
O6 O 0.1100(2) 0.8630(5) 0.4055(4) 0.0471(12) Uani 1 1 d . . . . .
O7 O 0.0949(3) 0.8453(5) 0.1055(4) 0.0536(14) Uani 1 1 d . . . . .
O8 O 0.0216(3) 0.6336(5) 0.4207(4) 0.0561(14) Uani 1 1 d . . . . .
O9 O 0.1389(3) 0.6034(5) 0.1438(4) 0.0625(16) Uani 1 1 d . . . . .
O10 O 0.0556(3) 0.8822(5) 0.4662(4) 0.0528(13) Uani 1 1 d . . . . .
N3 N 0.0251(3) 0.2326(7) 0.0730(4) 0.0496(15) Uani 1 1 d . . . . .
N1 N 0.1457(3) 0.2579(6) 0.5102(4) 0.0491(15) Uani 1 1 d . . . . .
H1B H 0.1376 0.2647 0.5515 0.059 Uiso 1 1 calc R U . . .
N2 N 0.2025(3) 0.1940(8) 0.1603(5) 0.0624(19) Uani 1 1 d . . . . .
H2B H 0.2088 0.1864 0.1170 0.075 Uiso 1 1 calc R U . . .
C1 C 0.1814(5) 0.3246(9) 0.2522(6) 0.064(2) Uani 1 1 d . . . . .
H1A H 0.1739 0.4046 0.2647 0.077 Uiso 1 1 calc R U . . .
C2 C 0.2042(4) 0.0964(9) 0.2078(6) 0.060(2) Uani 1 1 d . . . . .
H2A H 0.2120 0.0179 0.1935 0.072 Uiso 1 1 calc R U . . .
C3 C 0.1949(4) 0.1059(7) 0.2786(6) 0.054(2) Uani 1 1 d . . . . .
H3A H 0.1962 0.0338 0.3101 0.065 Uiso 1 1 calc R U . . .
C5 C 0.1907(5) 0.3056(10) 0.1816(7) 0.069(3) Uani 1 1 d . . . . .
H5A H 0.1885 0.3749 0.1471 0.082 Uiso 1 1 calc R U . . .
C6 C 0.1577(4) 0.3617(8) 0.4794(6) 0.055(2) Uani 1 1 d . . . . .
H6A H 0.1571 0.4402 0.5023 0.066 Uiso 1 1 calc R U . . .
C7 C 0.1711(4) 0.3505(7) 0.4132(5) 0.0483(18) Uani 1 1 d . . . . .
H7A H 0.1799 0.4222 0.3925 0.058 Uiso 1 1 calc R U . . .
C8 C 0.1590(4) 0.1292(7) 0.4125(5) 0.0490(18) Uani 1 1 d . . . . .
H8A H 0.1596 0.0493 0.3915 0.059 Uiso 1 1 calc R U . . .
C9 C 0.1461(4) 0.1441(7) 0.4780(5) 0.0501(18) Uani 1 1 d . . . . .
H9A H 0.1374 0.0740 0.5004 0.060 Uiso 1 1 calc R U . . .
C10 C 0.1715(3) 0.2343(7) 0.3768(5) 0.0398(15) Uani 1 1 d . . . . .
C11 C 0.0738(3) 0.8227(7) 0.4276(5) 0.0411(16) Uani 1 1 d . . . . .
C12 C 0.1834(3) 0.2217(7) 0.3041(5) 0.0418(16) Uani 1 1 d . . . . .
C13 C 0.0029(4) 0.3456(7) 0.1672(6) 0.0506(18) Uani 1 1 d . . . . .
H13A H -0.0060 0.4214 0.1835 0.061 Uiso 1 1 calc R U . . .
C14 C 0.0298(4) 0.1252(8) 0.1157(5) 0.0493(18) Uani 1 1 d . . . . .
H14A H 0.0389 0.0510 0.0979 0.059 Uiso 1 1 calc R U . . .
C15 C 0.0133(4) 0.3419(8) 0.0981(6) 0.055(2) Uani 1 1 d . . . . .
H15A H 0.0122 0.4156 0.0685 0.066 Uiso 1 1 calc R U . . .
C16 C 0.0208(3) 0.1256(7) 0.1867(5) 0.0449(16) Uani 1 1 d . . . . .
H16A H 0.0252 0.0509 0.2178 0.054 Uiso 1 1 calc R U . . .
C17 C 0.0056(3) 0.2336(6) 0.2134(5) 0.0382(15) Uani 1 1 d . . . . .
C18 C 0.1303(4) 0.6587(7) 0.1976(5) 0.0453(17) Uani 1 1 d . . . . .
C19 C 0.2553(3) 0.8077(6) 0.4767(5) 0.0367(14) Uani 1 1 d . . . . .
C20 C 0.0518(3) 0.6842(7) 0.3966(5) 0.0417(15) Uani 1 1 d . . . . .
C4 C 0.1034(3) 0.7941(7) 0.1747(5) 0.0418(16) Uani 1 1 d . . . . .

loop_
_atom_site_aniso_label
_atom_site_aniso_U_11
_atom_site_aniso_U_22
_atom_site_aniso_U_33
_atom_site_aniso_U_23
_atom_site_aniso_U_13
_atom_site_aniso_U_12
Ga1 0.0403(4) 0.0370(4) 0.0362(4) -0.0003(3) 0.0233(3) -0.0003(3)
O1 0.043(3) 0.041(3) 0.048(3) -0.009(2) 0.028(2) -0.010(2)
O2 0.046(3) 0.046(3) 0.037(2) 0.004(2) 0.023(2) 0.003(2)
O3 0.053(3) 0.042(3) 0.040(3) 0.007(2) 0.028(2) 0.013(2)
O4 0.043(3) 0.038(3) 0.039(2) 0.000(2) 0.023(2) -0.008(2)
O5 0.038(2) 0.043(3) 0.034(2) 0.004(2) 0.018(2) 0.002(2)
O6 0.059(3) 0.039(3) 0.058(3) -0.004(2) 0.042(3) -0.005(2)
O7 0.065(3) 0.056(3) 0.044(3) 0.011(3) 0.034(3) 0.004(3)
O8 0.067(4) 0.053(3) 0.066(3) -0.010(3) 0.049(3) -0.012(3)
O9 0.099(5) 0.047(3) 0.063(3) 0.004(3) 0.059(3) 0.014(3)
O10 0.076(4) 0.041(3) 0.069(3) 0.003(3) 0.058(3) 0.008(3)
N3 0.042(3) 0.066(4) 0.044(3) 0.000(3) 0.027(3) 0.000(3)
N1 0.054(4) 0.056(4) 0.041(3) -0.002(3) 0.029(3) 0.000(3)
N2 0.074(5) 0.074(5) 0.061(4) 0.002(4) 0.052(4) 0.005(4)
C1 0.090(7) 0.047(5) 0.067(5) 0.006(4) 0.052(5) -0.001(5)
C2 0.082(6) 0.051(5) 0.065(5) 0.000(4) 0.052(5) -0.001(4)
C3 0.072(5) 0.036(4) 0.075(5) 0.006(4) 0.054(5) 0.005(4)
C5 0.096(7) 0.067(6) 0.070(6) 0.016(5) 0.063(6) 0.011(5)
C6 0.073(5) 0.044(4) 0.053(5) -0.003(4) 0.039(4) -0.004(4)
C7 0.065(5) 0.034(4) 0.051(4) -0.004(3) 0.037(4) -0.006(3)
C8 0.057(4) 0.044(4) 0.053(4) 0.002(3) 0.036(4) -0.003(3)
C9 0.062(5) 0.043(4) 0.054(4) 0.006(4) 0.038(4) 0.000(3)
C10 0.036(3) 0.043(4) 0.039(3) 0.002(3) 0.021(3) -0.002(3)
C11 0.053(4) 0.035(4) 0.038(3) 0.007(3) 0.027(3) 0.002(3)
C12 0.047(4) 0.034(4) 0.044(4) 0.000(3) 0.026(3) 0.000(3)
C13 0.060(5) 0.044(4) 0.059(5) 0.009(4) 0.041(4) 0.004(3)
C14 0.050(4) 0.057(5) 0.046(4) -0.013(4) 0.031(3) -0.006(4)
C15 0.071(5) 0.053(5) 0.059(5) 0.016(4) 0.048(4) 0.010(4)
C16 0.053(4) 0.037(4) 0.050(4) -0.006(3) 0.033(3) 0.000(3)
C17 0.034(3) 0.043(4) 0.038(3) 0.004(3) 0.021(3) 0.005(3)
C18 0.053(4) 0.042(4) 0.041(4) -0.007(3) 0.028(3) -0.007(3)
C19 0.043(4) 0.033(3) 0.041(3) 0.004(3) 0.029(3) 0.001(3)
C20 0.049(4) 0.047(4) 0.041(4) 0.003(3) 0.033(3) 0.001(3)
C4 0.043(4) 0.040(4) 0.035(3) 0.001(3) 0.019(3) 0.002(3)

loop_
_atom_type_symbol
_atom_type_description
_atom_type_scat_dispersion_real
_atom_type_scat_dispersion_imag
_atom_type_scat_source
C C 0.0033 0.0016 'International Tables Vol C Tables 4.2.6.8 and 6.1.1.4'
H H 0.0000 0.0000 'International Tables Vol C Tables 4.2.6.8 and 6.1.1.4'
N N 0.0061 0.0033 'International Tables Vol C Tables 4.2.6.8 and 6.1.1.4'
O O 0.0106 0.0060 'International Tables Vol C Tables 4.2.6.8 and 6.1.1.4'
Ga Ga 0.2307 1.6083 'International Tables Vol C Tables 4.2.6.8 and 6.1.1.4'

loop_
_geom_angle_atom_site_label_1
_geom_angle_atom_site_label_2
_geom_angle_atom_site_label_3
_geom_angle
_geom_angle_site_symmetry_1
_geom_angle_site_symmetry_3
_geom_angle_publ_flag
O3 Ga1 O6 174.8(2) . . ?
O3 Ga1 O1 95.2(2) . . ?
O6 Ga1 O1 84.8(2) . . ?
O3 Ga1 O2 84.8(3) . . ?
O6 Ga1 O2 90.2(3) . . ?
O1 Ga1 O2 109.2(2) . . ?
O3 Ga1 O4 90.7(2) . . ?
O6 Ga1 O4 94.6(3) . . ?
O1 Ga1 O4 84.6(2) . . ?
O2 Ga1 O4 165.8(2) . . ?
O3 Ga1 O5 94.8(2) . . ?
O6 Ga1 O5 86.7(2) . . ?
O1 Ga1 O5 161.9(2) . . ?
O2 Ga1 O5 86.7(2) . . ?
O4 Ga1 O5 80.3(2) . . ?
C20 O1 Ga1 111.9(4) . . ?
C4 O2 Ga1 112.5(5) . . ?
C18 O3 Ga1 112.0(5) . . ?
C19 O4 Ga1 114.4(4) 7_566 . ?
C19 O5 Ga1 113.9(4) . . ?
C11 O6 Ga1 113.2(5) . . ?
C14 N3 C15 122.2(7) . . ?
C9 N1 C6 121.5(7) . . ?
C2 N2 C5 117.6(8) . . ?
C5 C1 C12 119.2(9) . . ?
N2 C2 C3 122.5(8) . . ?
C2 C3 C12 121.5(8) . . ?
N2 C5 C1 124.0(9) . . ?
N1 C6 C7 119.2(7) . . ?
C6 C7 C10 121.6(7) . . ?
C9 C8 C10 120.3(7) . . ?
N1 C9 C8 121.0(7) . . ?
C7 C10 C8 116.3(7) . . ?
C7 C10 C12 122.1(7) . . ?
C8 C10 C12 121.6(7) . . ?
O10 C11 O6 126.2(7) . . ?
O10 C11 C20 119.9(6) . . ?
O6 C11 C20 113.9(6) . . ?
C1 C12 C3 115.2(8) . . ?
C1 C12 C10 122.0(7) . . ?
C3 C12 C10 122.8(7) . . ?
C15 C13 C17 119.7(8) . . ?
N3 C14 C16 119.0(7) . . ?
N3 C15 C13 120.5(7) . . ?
C14 C16 C17 122.1(7) . . ?
C16 C17 C13 116.4(7) . . ?
C16 C17 C17 122.2(5) . 2 ?
C13 C17 C17 121.3(5) . 2 ?
O9 C18 O3 124.5(7) . . ?
O9 C18 C4 120.7(7) . . ?
O3 C18 C4 114.6(6) . . ?
O5 C19 O4 128.8(6) . 7_566 ?
O5 C19 C19 116.0(7) . 7_566 ?
O4 C19 C19 115.2(7) 7_566 7_566 ?
O8 C20 O1 126.5(7) . . ?
O8 C20 C11 119.3(6) . . ?
O1 C20 C11 114.3(6) . . ?
O7 C4 O2 128.4(7) . . ?
O7 C4 C18 117.8(7) . . ?
O2 C4 C18 113.8(6) . . ?

loop_
_geom_bond_atom_site_label_1
_geom_bond_atom_site_label_2
_geom_bond_distance
_geom_bond_site_symmetry_2
_geom_bond_publ_flag
Ga1 O3 1.939(5) . ?
Ga1 O6 1.940(6) . ?
Ga1 O1 1.952(6) . ?
Ga1 O2 1.957(6) . ?
Ga1 O4 2.049(5) . ?
Ga1 O5 2.076(6) . ?
O1 C20 1.296(8) . ?
O2 C4 1.278(9) . ?
O3 C18 1.315(9) . ?
O4 C19 1.257(8) 7_566 ?
O5 C19 1.237(8) . ?
O6 C11 1.292(9) . ?
O7 C4 1.211(9) . ?
O8 C20 1.220(9) . ?
O9 C18 1.229(9) . ?
O10 C11 1.205(9) . ?
N3 C14 1.329(10) . ?
N3 C15 1.343(11) . ?
N1 C9 1.338(10) . ?
N1 C6 1.345(10) . ?
N2 C2 1.310(11) . ?
N2 C5 1.336(12) . ?
C1 C5 1.392(12) . ?
C1 C12 1.398(11) . ?
C2 C3 1.385(11) . ?
C3 C12 1.401(11) . ?
C6 C7 1.383(11) . ?
C7 C10 1.394(10) . ?
C8 C9 1.367(11) . ?
C8 C10 1.408(10) . ?
C10 C12 1.467(10) . ?
C11 C20 1.564(11) . ?
C13 C15 1.372(11) . ?
C13 C17 1.415(10) . ?
C14 C16 1.377(10) . ?
C16 C17 1.385(10) . ?
C17 C17 1.459(14) 2 ?
C18 C4 1.555(11) . ?
C19 O4 1.257(8) 7_566 ?
C19 C19 1.582(13) 7_566 ?
